data_7227855
loop_
_publ_author_name
'Robin, Julien'
'Audebrand, Nathalie'
'Poriel, Cyril'
'Canivet, Jer\^ome'
'Calvez, Guillaume'
'Roisnel, Thierry'
'Dorcet, Vincent'
'Roussel, Pascal'

_publ_section_title
;
 A series of chiral metal--organic frameworks based on fluorene di- and
 tetra-carboxylates: syntheses, crystal structures and luminescence
 properties
;
_journal_issue 15
_journal_name_full CrystEngComm
_journal_page_first 2042
_journal_paper_doi 10.1039/C7CE00108H
_journal_volume 19
_journal_year 2017
_chemical_absolute_configuration syn
_chemical_formula_sum 'C151 H132 Cs0 Cu4 N2 O20'
_chemical_formula_weight 2548.74
_space_group_crystal_system trigonal
_space_group_IT_number 155
_space_group_name_Hall 'R 3 2"'
_space_group_name_H-M_alt 'R 3 2 :H'
_symmetry_space_group_name_Hall 'R 3 2"'
_symmetry_space_group_name_H-M 'R 3 2 :H'
_atom_sites_solution_hydrogens geom
_audit_creation_method SHELXL-2014/7
_audit_update_record
;
2016-11-28 deposited with the CCDC.
2017-03-15 downloaded from the CCDC.
;
_cell_angle_alpha 90
_cell_angle_beta 90
_cell_angle_gamma 120
_cell_formula_units_Z 18
_cell_length_a 31.8120(9)
_cell_length_b 31.8120(9)
_cell_length_c 79.5235(19)
_cell_measurement_reflns_used 9266
_cell_measurement_temperature 100(2)
_cell_measurement_theta_max 49.16
_cell_measurement_theta_min 2.74
_cell_volume 69696(3)
_computing_structure_refinement 'SHELXL-2014/7 (Sheldrick, 2014)'
_diffrn_ambient_temperature 100(2)
_diffrn_measured_fraction_theta_full 0.994
_diffrn_measured_fraction_theta_max 0.994
_diffrn_measurement_device_type 'APEX Duo, Bruker-AXS'
_diffrn_radiation_type CuK\a
_diffrn_radiation_wavelength 1.5418
_diffrn_reflns_av_R_equivalents 0.0688
_diffrn_reflns_av_unetI/netI 0.0713
_diffrn_reflns_Laue_measured_fraction_full 0.994
_diffrn_reflns_Laue_measured_fraction_max 0.994
_diffrn_reflns_limit_h_max 31
_diffrn_reflns_limit_h_min -17
_diffrn_reflns_limit_k_max 22
_diffrn_reflns_limit_k_min -31
_diffrn_reflns_limit_l_max 77
_diffrn_reflns_limit_l_min -79
_diffrn_reflns_number 62312
_diffrn_reflns_point_group_measured_fraction_full 0.995
_diffrn_reflns_point_group_measured_fraction_max 0.995
_diffrn_reflns_theta_full 50.440
_diffrn_reflns_theta_max 50.440
_diffrn_reflns_theta_min 4.729
_diffrn_source CuK\a
_exptl_absorpt_coefficient_mu 1.084
_exptl_crystal_colour green
_exptl_crystal_density_diffrn 1.093
_exptl_crystal_description prism
_exptl_crystal_F_000 23904
_exptl_crystal_size_max 0.38
_exptl_crystal_size_mid 0.25
_exptl_crystal_size_min 0.18
_refine_diff_density_max 1.277
_refine_diff_density_min -0.730
_refine_diff_density_rms 0.106
_refine_ls_abs_structure_details
;
 Refined as an inversion twin.
;
_refine_ls_abs_structure_Flack 0.29(13)
_refine_ls_extinction_method none
_refine_ls_goodness_of_fit_ref 1.224
_refine_ls_hydrogen_treatment constr
_refine_ls_matrix_type full
_refine_ls_number_parameters 848
_refine_ls_number_reflns 15648
_refine_ls_number_restraints 80
_refine_ls_restrained_S_all 1.465
_refine_ls_R_factor_all 0.1495
_refine_ls_R_factor_gt 0.1134
_refine_ls_shift/su_max 0.009
_refine_ls_shift/su_mean 0.001
_refine_ls_structure_factor_coef Fsqd
_refine_ls_weighting_details 'w=1/[\s^2^(Fo^2^)+(0.2000P)^2^] where P=(Fo^2^+2Fc^2^)/3'
_refine_ls_weighting_scheme calc
_refine_ls_wR_factor_gt 0.3136
_refine_ls_wR_factor_ref 0.3466
_reflns_Friedel_coverage 0.869
_reflns_Friedel_fraction_full 0.996
_reflns_Friedel_fraction_max 0.996
_reflns_number_gt 9482
_reflns_number_total 15648
_reflns_threshold_expression 'I > 2\s(I)'
_cod_data_source_file c7ce00108h2.cif
_cod_data_source_block shelx
_cod_depositor_comments 'Adding full bibliography for 7227853--7227856.cif.'
_cod_original_cell_volume 69696(4)
_cod_database_code 7227855
_shelx_shelxl_version_number 2014/7
_shelx_space_group_comment
;
The symmetry employed for this shelxl refinement is uniquely defined
by the following loop, which should always be used as a source of
symmetry information in preference to the above space-group names.
They are only intended as comments.
;

loop_
_space_group_symop_operation_xyz
'x, y, z'
'-y, x-y, z'
'-x+y, -x, z'
'x-y, -y, -z'
'-x, -x+y, -z'
'y, x, -z'
'x+2/3, y+1/3, z+1/3'
'-y+2/3, x-y+1/3, z+1/3'
'-x+y+2/3, -x+1/3, z+1/3'
'x-y+2/3, -y+1/3, -z+1/3'
'-x+2/3, -x+y+1/3, -z+1/3'
'y+2/3, x+1/3, -z+1/3'
'x+1/3, y+2/3, z+2/3'
'-y+1/3, x-y+2/3, z+2/3'
'-x+y+1/3, -x+2/3, z+2/3'
'x-y+1/3, -y+2/3, -z+2/3'
'-x+1/3, -x+y+2/3, -z+2/3'
'y+1/3, x+2/3, -z+2/3'

loop_
_atom_site_label
_atom_site_type_symbol
_atom_site_fract_x
_atom_site_fract_y
_atom_site_fract_z
_atom_site_U_iso_or_equiv
_atom_site_adp_type
_atom_site_occupancy
_atom_site_site_symmetry_order
_atom_site_calc_flag
_atom_site_refinement_flags_posn
_atom_site_refinement_flags_adp
Cu1 Cu 0.52599(9) 0.26005(11) 0.36793(3) 0.0632(8) Uani 1 1 d . .
Cu2 Cu 0.44754(9) 0.22448(11) 0.38629(3) 0.0669(8) Uani 1 1 d . .
Cu3 Cu 0.21820(9) 0.10906(11) 0.44715(3) 0.0685(8) Uani 1 1 d . .
Cu4 Cu 0.14085(9) 0.07344(11) 0.46545(3) 0.0625(8) Uani 1 1 d . .
O1 O 0.4203(4) 0.2404(4) 0.36626(18) 0.065(4) Uani 1 1 d . .
O2 O 0.1809(6) 0.1209(6) 0.43040(17) 0.095(5) Uani 1 1 d . .
O3 O 0.5377(5) 0.3238(5) 0.37408(16) 0.083(4) Uani 1 1 d . .
O4 O 0.4792(4) 0.2902(5) 0.39457(14) 0.071(4) Uani 1 1 d . .
O5 O 0.1099(5) 0.0753(5) 0.44379(16) 0.081(4) Uani 1 1 d . .
O6 O 0.4336(6) 0.1639(4) 0.37466(18) 0.094(6) Uani 1 1 d . .
O7 O 0.4866(6) 0.2149(5) 0.40369(15) 0.084(3) Uani 1 1 d . .
O8 O 0.4850(6) 0.2578(5) 0.34987(17) 0.093(5) Uani 1 1 d . .
O9 O 0.1901(7) 0.0382(6) 0.43957(16) 0.085(5) Uani 1 1 d . .
O10 O 0.1625(7) 0.1407(7) 0.4694(2) 0.117(6) Uani 1 1 d . .
O11 O 0.5563(6) 0.2581(5) 0.38842(17) 0.084(3) Uani 1 1 d . .
O12 O 0.5054(6) 0.1915(5) 0.36338(16) 0.073(4) Uani 1 1 d . .
O13 O 0.2354(6) 0.1728(5) 0.45708(19) 0.088(5) Uani 1 1 d . .
O14 O 0.1835(6) 0.0769(4) 0.48423(14) 0.068(4) Uani 1 1 d . .
O15 O 0.0737(5) 0.0436(8) 0.4801(2) 0.143(7) Uani 1 1 d . .
O16 O 0.1316(5) 0.0101(5) 0.45875(18) 0.076(4) Uani 1 1 d . .
O17 O 0.2427(6) 0.0922(6) 0.4668(2) 0.097(5) Uani 1 1 d . .
O18 O 0.2897(9) 0.1458(9) 0.4372(3) 0.176(8) Uiso 1 1 d . .
C2 C 0.1273(4) 0.1249(5) 0.4027(2) 0.102(8) Uani 1 1 d G .
H2 H 0.1604 0.1366 0.4015 0.122 Uiso 1 1 calc R U
C3 C 0.1030(6) 0.0991(5) 0.41698(17) 0.078(4) Uani 1 1 d G .
C9 C 0.0535(5) 0.0818(4) 0.41869(15) 0.074(6) Uani 1 1 d G .
H9 H 0.0373 0.0645 0.4283 0.089 Uiso 1 1 calc R U
C10 C 0.0284(4) 0.0902(5) 0.4061(2) 0.080(7) Uani 1 1 d G .
H10 H -0.0048 0.0786 0.4072 0.096 Uiso 1 1 calc R U
C19 C 0.0527(6) 0.1160(5) 0.39177(16) 0.080(6) Uani 1 1 d DG .
C28 C 0.1022(6) 0.1334(5) 0.39007(15) 0.098(7) Uani 1 1 d G .
H28 H 0.1184 0.1506 0.3805 0.118 Uiso 1 1 calc R U
C22 C 0.7568(7) 0.0699(5) 0.51229(18) 0.093(7) Uani 1 1 d DG .
C29 C 0.7244(5) 0.0331(6) 0.52286(19) 0.087(6) Uani 1 1 d G .
H29 H 0.6945 0.0304 0.5253 0.104 Uiso 1 1 calc R U
C30 C 0.7366(6) 0.0005(4) 0.52973(15) 0.078(5) Uani 1 1 d G .
H30 H 0.7149 -0.0241 0.5368 0.093 Uiso 1 1 calc R U
C31 C 0.7812(7) 0.0047(5) 0.52604(18) 0.084(6) Uani 1 1 d G .
C32 C 0.8136(5) 0.0415(7) 0.5155(2) 0.094(7) Uani 1 1 d G .
H32 H 0.8435 0.0442 0.5130 0.112 Uiso 1 1 calc R U
C58 C 0.8014(6) 0.0741(5) 0.50860(17) 0.108(8) Uani 1 1 d G .
H58 H 0.8231 0.0987 0.5015 0.130 Uiso 1 1 calc R U
C1 C 0.7950(9) -0.0304(8) 0.5338(3) 0.066(6) Uani 1 1 d . .
C4 C 0.2232(9) 0.0804(8) 0.4814(3) 0.084(8) Uani 1 1 d . .
C5 C 0.1388(10) 0.1029(8) 0.4313(3) 0.078(4) Uani 1 1 d . .
O20 O 0.5917(6) 0.2874(6) 0.3540(2) 0.116(5) Uiso 1 1 d . .
O21 O 0.3786(7) 0.2036(7) 0.3988(2) 0.142(6) Uiso 1 1 d . .
C8 C 0.6087(11) 0.0589(10) 0.4720(3) 0.169(10) Uiso 1 1 d D .
H8A H 0.5745 0.0487 0.4712 0.202 Uiso 1 1 calc R U
H8B H 0.6109 0.0348 0.4789 0.202 Uiso 1 1 calc R U
C11 C 0.6123(8) 0.2189(8) 0.4417(2) 0.079(4) Uani 1 1 d D .
C12 C 0.6342(8) 0.2464(8) 0.4282(3) 0.095(7) Uani 1 1 d . .
H12 H 0.6678 0.2655 0.4276 0.114 Uiso 1 1 calc R U
C13 C 0.1507(7) 0.0046(7) 0.4462(3) 0.060(5) Uani 1 1 d . .
C14 C 0.5575(9) 0.2261(8) 0.4154(3) 0.084(5) Uani 1 1 d . .
C15 C 0.5606(8) 0.1968(7) 0.4437(2) 0.079(4) Uani 1 1 d . .
H15 H 0.5452 0.1807 0.4535 0.094 Uiso 1 1 calc R U
C16 C 0.5115(11) 0.3264(6) 0.3867(3) 0.100(4) Uani 1 1 d D .
C17 C 0.6325(7) 0.1060(8) 0.4821(2) 0.095(7) Uani 1 1 d D .
C18 C 0.0286(7) 0.2272(6) 0.3500(2) 0.076(6) Uiso 1 1 d D .
C20 C 0.5337(7) 0.2006(7) 0.4300(2) 0.070(5) Uani 1 1 d . .
H20 H 0.5001 0.1860 0.4308 0.084 Uiso 1 1 calc R U
C21 C 0.6248(9) 0.0542(9) 0.4543(3) 0.169(10) Uiso 1 1 d D .
H21 H 0.6200 0.0785 0.4483 0.202 Uiso 1 1 calc R U
C23 C 0.6042(9) 0.2457(8) 0.4145(3) 0.084(5) Uani 1 1 d . .
H23 H 0.6194 0.2602 0.4045 0.101 Uiso 1 1 calc R U
C24 C 0.5832(10) 0.0068(11) 0.4464(4) 0.24(2) Uiso 1 1 d D .
H24A H 0.5792 -0.0211 0.4527 0.292 Uiso 1 1 calc R U
H24B H 0.5530 0.0072 0.4469 0.292 Uiso 1 1 calc R U
C25 C 0.4643(13) 0.1541(14) 0.3655(3) 0.116(10) Uani 1 1 d . .
C26 C 0.5340(10) 0.2383(8) 0.4013(3) 0.084(3) Uani 1 1 d . .
C27 C 0.4425(11) 0.2510(8) 0.3524(3) 0.076(7) Uani 1 1 d . .
C34 C 0.2560(6) 0.3223(7) 0.2828(3) 0.110(5) Uani 1 1 d D .
C35 C 0.3577(7) 0.3018(7) 0.2975(2) 0.0813(19) Uani 1 1 d D .
C36 C 0.3945(9) 0.3377(9) 0.2832(3) 0.114(8) Uani 1 1 d . .
H36 H 0.4250 0.3406 0.2830 0.136 Uiso 1 1 calc DR U
C37 C 0.3882(10) 0.3609(10) 0.2729(4) 0.146(11) Uani 1 1 d . .
H37 H 0.4125 0.3843 0.2661 0.176 Uiso 1 1 calc R U
C38 C 0.3323(8) 0.3468(8) 0.2720(3) 0.090(6) Uiso 1 1 d . .
C39 C 0.3003(6) 0.3193(8) 0.2845(3) 0.110(5) Uani 1 1 d . .
C40 C 0.3128(8) 0.2969(8) 0.2970(3) 0.109(7) Uani 1 1 d . .
H40 H 0.2900 0.2783 0.3051 0.131 Uiso 1 1 calc R U
C41 C 0.2629(5) 0.4104(5) 0.24833(16) 0.076(2) Uani 1 1 d G .
C42 C 0.3096(5) 0.4256(4) 0.24252(14) 0.094(6) Uani 1 1 d G .
H42 H 0.3228 0.4488 0.2340 0.112 Uiso 1 1 calc R U
C43 C 0.3364(4) 0.4063(5) 0.24941(16) 0.099(7) Uani 1 1 d G .
H43 H 0.3677 0.4165 0.2455 0.119 Uiso 1 1 calc R U
C44 C 0.3166(4) 0.3718(5) 0.26210(17) 0.081(6) Uani 1 1 d G .
C45 C 0.2700(4) 0.3565(5) 0.26791(18) 0.110(5) Uani 1 1 d G .
C46 C 0.2431(4) 0.3758(5) 0.26103(18) 0.118(9) Uani 1 1 d G .
H46 H 0.2119 0.3656 0.2649 0.142 Uiso 1 1 calc R U
C47 C 0.6310(6) 0.6452(4) 0.4532(2) 0.129(4) Uani 1 1 d G .
C48 C 0.6461(6) 0.6786(5) 0.46628(17) 0.129(4) Uani 1 1 d G .
H48 H 0.6287 0.6706 0.4763 0.155 Uiso 1 1 calc R U
C49 C 0.6873(7) 0.7240(5) 0.46439(17) 0.129(4) Uani 1 1 d G .
C50 C 0.7133(6) 0.7360(4) 0.44944(19) 0.129(4) Uani 1 1 d G .
H50 H 0.7409 0.7664 0.4482 0.155 Uiso 1 1 calc R U
C51 C 0.6983(6) 0.7026(5) 0.43637(16) 0.129(4) Uani 1 1 d G .
H51 H 0.7157 0.7106 0.4264 0.155 Uiso 1 1 calc R U
C52 C 0.6571(7) 0.6571(5) 0.43825(17) 0.129(4) Uani 1 1 d G .
C53 C 0.1359(5) -0.0429(4) 0.43945(15) 0.076(2) Uani 1 1 d G .
C54 C 0.1532(4) -0.0499(4) 0.42426(15) 0.076(2) Uani 1 1 d G .
H54 H 0.1775 -0.0235 0.4185 0.091 Uiso 1 1 calc R U
C55 C 0.1340(5) -0.0964(5) 0.41766(13) 0.096(3) Uani 1 1 d G .
H55 H 0.1456 -0.1011 0.4075 0.115 Uiso 1 1 calc R U
C56 C 0.0976(5) -0.1359(4) 0.42626(15) 0.076(2) Uani 1 1 d G .
C57 C 0.0804(4) -0.1289(4) 0.44145(15) 0.076(2) Uani 1 1 d G .
H57 H 0.0560 -0.1554 0.4472 0.091 Uiso 1 1 calc R U
C33 C 0.0995(5) -0.0825(5) 0.44804(12) 0.076(2) Uani 1 1 d G .
H33 H 0.0879 -0.0778 0.4582 0.091 Uiso 1 1 calc R U
C59 C 0.2494(5) 0.0758(5) 0.49608(14) 0.0813(19) Uani 1 1 d G .
C60 C 0.2869(5) 0.0668(5) 0.49241(12) 0.0813(19) Uani 1 1 d G .
H60 H 0.2972 0.0685 0.4814 0.098 Uiso 1 1 calc R U
C61 C 0.3091(4) 0.0553(5) 0.50525(16) 0.0813(19) Uani 1 1 d G .
H61 H 0.3342 0.0493 0.5028 0.098 Uiso 1 1 calc R U
C62 C 0.2937(4) 0.0528(5) 0.52177(14) 0.0813(19) Uani 1 1 d G .
C63 C 0.2562(5) 0.0617(5) 0.52545(12) 0.0813(19) Uani 1 1 d G .
H63 H 0.2459 0.0600 0.5365 0.098 Uiso 1 1 calc R U
C64 C 0.2340(4) 0.0733(5) 0.51260(15) 0.0813(19) Uani 1 1 d G .
H64 H 0.2089 0.0793 0.5151 0.098 Uiso 1 1 calc R U
C65 C 0.3758(5) 0.2816(6) 0.31159(15) 0.0813(19) Uani 1 1 d DG .
C66 C 0.3476(4) 0.2628(6) 0.32597(19) 0.122(9) Uani 1 1 d G .
H66 H 0.3162 0.2576 0.3262 0.146 Uiso 1 1 calc R U
C67 C 0.3665(5) 0.2518(5) 0.33996(14) 0.092(6) Uani 1 1 d G .
H67 H 0.3477 0.2392 0.3496 0.111 Uiso 1 1 calc R U
C68 C 0.4136(5) 0.2596(5) 0.33958(15) 0.076(5) Uani 1 1 d G .
C69 C 0.4418(4) 0.2784(6) 0.32520(19) 0.111(8) Uani 1 1 d G .
H69 H 0.4732 0.2837 0.3249 0.134 Uiso 1 1 calc R U
C70 C 0.4229(5) 0.2894(5) 0.31120(15) 0.117(8) Uani 1 1 d G .
H70 H 0.4417 0.3020 0.3016 0.141 Uiso 1 1 calc DR U
C71 C 0.4510(5) 0.1109(4) 0.35965(17) 0.090(3) Uani 1 1 d G .
C72 C 0.4833(4) 0.1062(4) 0.34910(18) 0.090(3) Uani 1 1 d G .
H72 H 0.5141 0.1327 0.3472 0.108 Uiso 1 1 calc R U
C73 C 0.4696(5) 0.0621(5) 0.34133(17) 0.090(3) Uani 1 1 d G .
H73 H 0.4912 0.0590 0.3343 0.108 Uiso 1 1 calc R U
C74 C 0.4235(5) 0.0226(4) 0.34411(17) 0.090(3) Uani 1 1 d G .
C75 C 0.3912(4) 0.0272(4) 0.35465(18) 0.090(3) Uani 1 1 d G .
H75 H 0.3604 0.0008 0.3565 0.108 Uiso 1 1 calc R U
C76 C 0.4050(5) 0.0714(5) 0.36242(16) 0.090(3) Uani 1 1 d G .
H76 H 0.3834 0.0745 0.3695 0.108 Uiso 1 1 calc R U
C77 C 0.7198(5) 0.1642(5) 0.48549(18) 0.096(3) Uani 1 1 d G .
C78 C 0.7678(5) 0.1807(4) 0.49000(19) 0.096(3) Uani 1 1 d G .
H78 H 0.7917 0.2121 0.4873 0.115 Uiso 1 1 calc R U
C79 C 0.7800(4) 0.1502(5) 0.49857(18) 0.096(3) Uani 1 1 d G .
H79 H 0.8121 0.1612 0.5016 0.115 Uiso 1 1 calc R U
C80 C 0.7442(5) 0.1032(5) 0.50263(17) 0.096(3) Uani 1 1 d DG .
C81 C 0.6962(5) 0.0868(4) 0.49812(19) 0.096(3) Uani 1 1 d G .
H81 H 0.6723 0.0553 0.5008 0.115 Uiso 1 1 calc R U
C82 C 0.6840(4) 0.1173(5) 0.48956(19) 0.096(3) Uani 1 1 d G .
C83 C 0.6962(5) 0.1845(5) 0.47523(17) 0.096(3) Uani 1 1 d G .
C84 C 0.6477(5) 0.1507(4) 0.47242(19) 0.096(3) Uani 1 1 d G .
C85 C 0.6195(4) 0.1628(5) 0.46240(19) 0.089(6) Uani 1 1 d G .
H85 H 0.5870 0.1402 0.4605 0.106 Uiso 1 1 calc R U
C86 C 0.6399(5) 0.2087(5) 0.45518(16) 0.096(3) Uani 1 1 d DG .
C87 C 0.6885(5) 0.2424(4) 0.45800(18) 0.096(3) Uani 1 1 d G .
H87 H 0.7021 0.2731 0.4532 0.115 Uiso 1 1 calc R U
C88 C 0.7166(4) 0.2303(5) 0.46802(19) 0.096(3) Uani 1 1 d G .
H88 H 0.7491 0.2529 0.4699 0.115 Uiso 1 1 calc R U
C89 C 0.5972(6) 0.5719(5) 0.43682(14) 0.110(3) Uani 1 1 d DG .
C90 C 0.6336(6) 0.6110(4) 0.42809(17) 0.110(3) Uani 1 1 d G .
C91 C 0.6479(5) 0.6040(4) 0.41231(17) 0.110(3) Uani 1 1 d G .
H91 H 0.6723 0.6301 0.4065 0.132 Uiso 1 1 calc R U
C92 C 0.6257(6) 0.5578(5) 0.40525(15) 0.110(3) Uani 1 1 d G .
H92 H 0.6352 0.5531 0.3947 0.132 Uiso 1 1 calc R U
C93 C 0.5892(6) 0.5187(4) 0.41397(18) 0.110(3) Uani 1 1 d G .
C94 C 0.5750(5) 0.5257(5) 0.42976(18) 0.110(3) Uani 1 1 d G .
H94 H 0.5506 0.4995 0.4356 0.132 Uiso 1 1 calc R U
C95 C -0.0279(5) 0.2470(4) 0.33489(18) 0.090(6) Uani 1 1 d G .
H95 H -0.0038 0.2786 0.3325 0.108 Uiso 1 1 calc R U
C96 C -0.0168(4) 0.2166(5) 0.34409(18) 0.087(4) Uani 1 1 d G .
C97 C -0.0529(5) 0.1694(5) 0.34772(18) 0.087(4) Uani 1 1 d G .
C98 C -0.1001(5) 0.1526(4) 0.3421(2) 0.119(6) Uani 1 1 d G .
H98 H -0.1243 0.1210 0.3446 0.142 Uiso 1 1 calc R U
C99 C -0.1112(4) 0.1829(6) 0.3329(2) 0.119(6) Uani 1 1 d G .
H99 H -0.1428 0.1717 0.3292 0.142 Uiso 1 1 calc R U
C100 C -0.0751(6) 0.2301(5) 0.32932(17) 0.106(8) Uani 1 1 d G .
C101 C -0.0322(5) 0.1449(6) 0.35720(17) 0.083(6) Uani 1 1 d G .
C102 C -0.0528(4) 0.1006(5) 0.3656(2) 0.174(15) Uani 1 1 d G .
H102 H -0.0854 0.0778 0.3639 0.209 Uiso 1 1 calc R U
C103 C -0.0248(6) 0.0904(5) 0.3764(2) 0.108(7) Uani 1 1 d G .
H103 H -0.0385 0.0608 0.3820 0.129 Uiso 1 1 calc R U
C104 C 0.0239(5) 0.1245(6) 0.37883(16) 0.093(7) Uani 1 1 d DG .
C105 C 0.0445(4) 0.1687(5) 0.37046(18) 0.088(5) Uani 1 1 d G .
H105 H 0.0771 0.1915 0.3721 0.106 Uiso 1 1 calc R U
C106 C 0.0165(5) 0.1789(4) 0.35964(17) 0.088(5) Uani 1 1 d G .
C107 C 0.5326(6) 0.3777(4) 0.39371(18) 0.100(4) Uani 1 1 d DG .
C108 C 0.5148(5) 0.3838(5) 0.40892(18) 0.100(4) Uani 1 1 d G .
H108 H 0.4899 0.3571 0.4144 0.120 Uiso 1 1 calc R U
C109 C 0.5343(6) 0.4298(6) 0.41596(16) 0.104(7) Uani 1 1 d G .
H109 H 0.5223 0.4339 0.4261 0.125 Uiso 1 1 calc R U
C110 C 0.5715(6) 0.4697(4) 0.4078(2) 0.084(6) Uani 1 1 d G .
C111 C 0.5893(5) 0.4636(5) 0.3926(2) 0.118(8) Uani 1 1 d G .
H111 H 0.6142 0.4902 0.3871 0.142 Uiso 1 1 calc R U
C112 C 0.5699(6) 0.4176(6) 0.38554(15) 0.100(4) Uani 1 1 d G .
H112 H 0.5818 0.4135 0.3754 0.120 Uiso 1 1 calc R U
C113 C 0.6783(9) 0.0722(13) 0.4499(5) 0.230(18) Uiso 1 1 d D .
H11A H 0.6808 0.0660 0.4382 0.276 Uiso 1 1 calc R U
H11B H 0.6973 0.1064 0.4520 0.276 Uiso 1 1 calc R U
H11C H 0.6901 0.0553 0.4567 0.276 Uiso 1 1 calc R U
C114 C 0.5956(16) 0.0031(14) 0.4282(3) 0.27(2) Uiso 1 1 d D .
H11D H 0.5700 -0.0261 0.4233 0.320 Uiso 1 1 calc R U
H11E H 0.5992 0.0307 0.4221 0.320 Uiso 1 1 calc R U
H11F H 0.6254 0.0025 0.4278 0.320 Uiso 1 1 calc R U
C115 C 0.5987(7) 0.0960(7) 0.4975(2) 0.089(6) Uiso 1 1 d D .
H11G H 0.5669 0.0882 0.4934 0.107 Uiso 1 1 calc R U
H11H H 0.5951 0.0676 0.5033 0.107 Uiso 1 1 calc R U
C116 C 0.6162(8) 0.1382(7) 0.5102(2) 0.109(7) Uiso 1 1 d D .
H116 H 0.6493 0.1462 0.5132 0.131 Uiso 1 1 calc R U
C117 C 0.6183(15) 0.1880(10) 0.5086(5) 0.213(16) Uiso 1 1 d D .
H11I H 0.6312 0.2062 0.5187 0.256 Uiso 1 1 calc R U
H11J H 0.6389 0.2058 0.4993 0.256 Uiso 1 1 calc R U
H11K H 0.5862 0.1827 0.5067 0.256 Uiso 1 1 calc R U
C118 C 0.5836(14) 0.1055(12) 0.5247(4) 0.228(18) Uiso 1 1 d D .
H11L H 0.5502 0.0916 0.5211 0.274 Uiso 1 1 calc R U
H11M H 0.5899 0.0788 0.5259 0.274 Uiso 1 1 calc R U
C119 C 0.587(3) 0.127(3) 0.5425(5) 0.62(8) Uiso 1 1 d D .
H11N H 0.5646 0.1018 0.5499 0.743 Uiso 1 1 calc R U
H11O H 0.6195 0.1395 0.5467 0.743 Uiso 1 1 calc R U
H11P H 0.5795 0.1524 0.5419 0.743 Uiso 1 1 calc R U
C120 C 0.0582(13) 0.2254(13) 0.3349(4) 0.225(8) Uiso 1 1 d D .
H12C H 0.0885 0.2318 0.3400 0.271 Uiso 1 1 calc R U
H12D H 0.0659 0.2546 0.3287 0.271 Uiso 1 1 calc R U
C121 C 0.0501(13) 0.1883(13) 0.3210(3) 0.225(8) Uiso 1 1 d D .
H121 H 0.0211 0.1595 0.3252 0.271 Uiso 1 1 calc R U
C122 C 0.0292(14) 0.1995(15) 0.3052(4) 0.225(8) Uiso 1 1 d D .
H12E H 0.0243 0.1765 0.2965 0.271 Uiso 1 1 calc R U
H12F H -0.0012 0.1974 0.3079 0.271 Uiso 1 1 calc R U
H12G H 0.0516 0.2317 0.3013 0.271 Uiso 1 1 calc R U
C123 C 0.0855(12) 0.1682(12) 0.3192(4) 0.225(8) Uiso 1 1 d D .
H12H H 0.0864 0.1613 0.3074 0.271 Uiso 1 1 calc R U
H12I H 0.1176 0.1945 0.3221 0.271 Uiso 1 1 calc R U
C124 C 0.0600(6) 0.2715(6) 0.3609(2) 0.079(5) Uiso 1 1 d D .
H12J H 0.0861 0.2678 0.3656 0.095 Uiso 1 1 calc R U
H12K H 0.0748 0.2999 0.3537 0.095 Uiso 1 1 calc R U
C125 C 0.0347(9) 0.2816(10) 0.3754(3) 0.131(9) Uiso 1 1 d D .
C126 C 0.0063(13) 0.2384(12) 0.3870(4) 0.199(14) Uiso 1 1 d D .
C132 C 0.2098(10) 0.2733(10) 0.2798(4) 0.236(7) Uiso 1 1 d D .
H13F H 0.2053 0.2584 0.2908 0.283 Uiso 1 1 calc R U
H13G H 0.1856 0.2833 0.2793 0.283 Uiso 1 1 calc R U
C133 C 0.1865(10) 0.2285(11) 0.2686(5) 0.236(7) Uiso 1 1 d D .
C134 C 0.2353(14) 0.2487(15) 0.2596(5) 0.236(7) Uiso 1 1 d D .
C135 C 0.5939(13) 0.5867(13) 0.4561(4) 0.173(13) Uiso 1 1 d D .
C136 C 0.6005(11) 0.5608(14) 0.4712(4) 0.249(10) Uiso 1 1 d D .
H13H H 0.6058 0.5801 0.4813 0.299 Uiso 1 1 calc R U
H13I H 0.5712 0.5297 0.4729 0.299 Uiso 1 1 calc R U
C137 C 0.6436(9) 0.5528(10) 0.4685(4) 0.249(10) Uiso 1 1 d D .
H137 H 0.6428 0.5294 0.4767 0.299 Uiso 1 1 calc R U
C138 C 0.6911(11) 0.6018(9) 0.4704(5) 0.249(10) Uiso 1 1 d D .
H13J H 0.6867 0.6221 0.4785 0.299 Uiso 1 1 calc R U
H13K H 0.7002 0.6188 0.4597 0.299 Uiso 1 1 calc R U
C139 C 0.5411(15) 0.5754(15) 0.4576(6) 0.279(11) Uiso 1 1 d D .
C140 C 0.5391(19) 0.6080(12) 0.4434(4) 0.279(11) Uiso 1 1 d D .
H140 H 0.5047 0.5868 0.4407 0.334 Uiso 1 1 calc R U
C141 C 0.6414(13) 0.5340(12) 0.4506(4) 0.249(10) Uiso 1 1 d D .
H14A H 0.6684 0.5290 0.4488 0.299 Uiso 1 1 calc R U
H14B H 0.6117 0.5039 0.4491 0.299 Uiso 1 1 calc R U
H14C H 0.6428 0.5574 0.4426 0.299 Uiso 1 1 calc R U
C142 C 0.5552(18) 0.6259(14) 0.4252(4) 0.279(11) Uiso 1 1 d D .
H14D H 0.5278 0.6098 0.4176 0.334 Uiso 1 1 calc R U
H14E H 0.5802 0.6189 0.4216 0.334 Uiso 1 1 calc R U
C143 C 0.5326(17) 0.6481(14) 0.4524(4) 0.279(11) Uiso 1 1 d D .
H14F H 0.5226 0.6386 0.4638 0.334 Uiso 1 1 calc R U
H14G H 0.5629 0.6782 0.4523 0.334 Uiso 1 1 calc R U
H14H H 0.5084 0.6522 0.4466 0.334 Uiso 1 1 calc R U
C146 C 0.5750(18) 0.6813(14) 0.4250(5) 0.279(11) Uiso 1 1 d D .
H14I H 0.5853 0.6936 0.4138 0.334 Uiso 1 1 calc R U
H14J H 0.5500 0.6879 0.4285 0.334 Uiso 1 1 calc R U
H14K H 0.6021 0.6970 0.4325 0.334 Uiso 1 1 calc R U
C147 C 0.1320(11) 0.2023(14) 0.2640(5) 0.236(7) Uiso 1 1 d D .
C148 C 0.7313(10) 0.5913(14) 0.4765(5) 0.249(10) Uiso 1 1 d D .
H14S H 0.7612 0.6214 0.4778 0.299 Uiso 1 1 calc R U
H14T H 0.7220 0.5747 0.4871 0.299 Uiso 1 1 calc R U
H14U H 0.7355 0.5714 0.4684 0.299 Uiso 1 1 calc R U
C149 C 0.0780(14) 0.1234(12) 0.3290(5) 0.225(8) Uiso 1 1 d D .
H14V H 0.1035 0.1167 0.3262 0.271 Uiso 1 1 calc R U
H14W H 0.0787 0.1294 0.3408 0.271 Uiso 1 1 calc R U
H14X H 0.0473 0.0960 0.3260 0.271 Uiso 1 1 calc R U
NS1 N 0.3707(10) 0.1643(10) 0.4367(4) 0.210(10) Uiso 1 1 d D .
CS11 C 0.3295(10) 0.1533(14) 0.4404(5) 0.210(10) Uiso 1 1 d D .
CS12 C 0.4049(10) 0.2036(10) 0.4401(4) 0.156(10) Uiso 1 1 d D .
CS13 C 0.3772(15) 0.1366(14) 0.4278(6) 0.28(2) Uiso 1 1 d D .
C127 C 0.0623(17) 0.3341(12) 0.3820(6) 0.25(2) Uiso 1 1 d D .
C128 C 0.2475(13) 0.3458(11) 0.2985(5) 0.236(7) Uiso 1 1 d D .
H12A H 0.2201 0.3502 0.2960 0.283 Uiso 1 1 calc R U
H12B H 0.2375 0.3224 0.3076 0.283 Uiso 1 1 calc R U
C129 C 0.2880(13) 0.3939(12) 0.3053(5) 0.236(7) Uiso 1 1 d D .
C130 C 0.2599(13) 0.3928(16) 0.3213(5) 0.236(7) Uiso 1 1 d D .
C131 C 0.3412(12) 0.4336(16) 0.3025(5) 0.236(7) Uiso 1 1 d D .
CS21 C 0.3425(12) 0.1746(19) 0.3929(8) 0.299(13) Uiso 1 1 d D .
NS2 N 0.2989(12) 0.1489(13) 0.3952(4) 0.299(13) Uiso 1 1 d D .
CS22 C 0.2842(19) 0.1062(14) 0.3983(7) 0.299(13) Uiso 1 1 d D .
CS23 C 0.2725(17) 0.1598(19) 0.3877(7) 0.299(13) Uiso 1 1 d D .

loop_
_atom_site_aniso_label
_atom_site_aniso_U_11
_atom_site_aniso_U_22
_atom_site_aniso_U_33
_atom_site_aniso_U_23
_atom_site_aniso_U_13
_atom_site_aniso_U_12
Cu1 0.0757(19) 0.0581(19) 0.0580(16) 0.0005(15) -0.0006(13) 0.0353(17)
Cu2 0.0712(18) 0.068(2) 0.0591(16) 0.0075(16) -0.0019(13) 0.0331(17)
Cu3 0.0746(19) 0.066(2) 0.0636(17) 0.0013(16) -0.0019(14) 0.0344(18)
Cu4 0.0605(17) 0.068(2) 0.0598(16) -0.0016(16) -0.0102(13) 0.0322(17)
O1 0.056(8) 0.040(7) 0.078(10) 0.003(7) -0.014(7) 0.009(6)
O2 0.074(10) 0.111(12) 0.074(9) 0.031(8) 0.003(8) 0.027(9)
O3 0.123(12) 0.064(9) 0.078(10) 0.008(7) 0.031(9) 0.059(9)
O4 0.061(8) 0.073(9) 0.063(8) -0.013(7) 0.007(6) 0.021(7)
O5 0.062(8) 0.101(10) 0.078(8) 0.013(8) -0.024(7) 0.038(7)
O6 0.130(13) 0.028(7) 0.074(10) 0.004(6) -0.057(10) 0.003(8)
O7 0.136(9) 0.072(7) 0.061(6) -0.023(5) -0.025(7) 0.064(7)
O8 0.068(10) 0.107(13) 0.088(10) 0.010(8) 0.023(8) 0.032(9)
O9 0.142(14) 0.095(11) 0.063(9) -0.015(8) -0.040(9) 0.093(11)
O10 0.118(15) 0.097(13) 0.164(16) -0.056(12) -0.082(13) 0.074(13)
O11 0.136(9) 0.072(7) 0.061(6) -0.023(5) -0.025(7) 0.064(7)
O12 0.091(11) 0.050(8) 0.075(9) 0.001(7) -0.004(8) 0.033(8)
O13 0.089(11) 0.104(12) 0.101(11) 0.008(9) -0.002(9) 0.071(10)
O14 0.096(11) 0.071(9) 0.050(7) -0.019(6) -0.038(7) 0.052(8)
O15 0.062(9) 0.162(15) 0.161(14) -0.021(11) 0.047(9) 0.024(10)
O16 0.067(9) 0.090(10) 0.066(9) -0.016(8) -0.017(8) 0.035(8)
O17 0.085(11) 0.107(12) 0.121(14) -0.015(11) -0.043(11) 0.063(10)
C2 0.107(18) 0.13(2) 0.089(17) -0.055(16) -0.030(16) 0.075(17)
C3 0.112(14) 0.059(9) 0.053(9) 0.003(7) -0.009(8) 0.035(9)
C9 0.066(13) 0.037(10) 0.081(13) 0.013(9) -0.029(11) -0.003(10)
C10 0.098(17) 0.055(13) 0.092(16) -0.002(12) -0.003(14) 0.041(12)
C19 0.086(17) 0.043(11) 0.097(15) -0.001(10) 0.004(14) 0.022(12)
C28 0.10(2) 0.050(13) 0.13(2) -0.018(12) 0.023(16) 0.026(14)
C22 0.082(15) 0.107(18) 0.093(16) -0.052(14) -0.039(13) 0.049(15)
C29 0.063(13) 0.089(16) 0.109(17) -0.027(13) -0.033(12) 0.039(13)
C30 0.102(17) 0.075(13) 0.068(12) -0.038(10) -0.028(11) 0.053(13)
C31 0.115(18) 0.091(16) 0.075(14) -0.047(12) -0.063(13) 0.074(15)
C32 0.119(19) 0.074(15) 0.094(16) -0.030(12) -0.041(15) 0.053(15)
C58 0.106(19) 0.16(2) 0.084(15) 0.028(15) 0.030(13) 0.082(17)
C1 0.066(15) 0.057(14) 0.095(17) -0.039(12) -0.053(13) 0.045(13)
C4 0.058(15) 0.069(15) 0.10(2) -0.001(13) 0.034(14) 0.013(12)
C5 0.112(14) 0.059(9) 0.053(9) 0.003(7) -0.009(8) 0.035(9)
C11 0.105(12) 0.095(12) 0.067(8) 0.015(8) -0.011(10) 0.073(12)
C12 0.069(15) 0.101(17) 0.121(19) 0.036(15) -0.009(13) 0.048(13)
C13 0.050(11) 0.081(14) 0.057(12) 0.018(11) -0.003(10) 0.038(11)
C14 0.122(13) 0.083(12) 0.067(9) -0.007(8) -0.008(12) 0.066(13)
C15 0.105(12) 0.095(12) 0.067(8) 0.015(8) -0.011(10) 0.073(12)
C16 0.133(11) 0.081(8) 0.082(8) -0.014(7) -0.012(8) 0.051(8)
C17 0.082(14) 0.125(18) 0.105(15) 0.030(13) -0.013(12) 0.072(13)
C20 0.093(14) 0.098(14) 0.054(12) 0.015(10) -0.004(11) 0.073(12)
C23 0.122(13) 0.083(12) 0.067(9) -0.007(8) -0.008(12) 0.066(13)
C25 0.13(3) 0.17(3) 0.063(17) 0.012(18) 0.003(16) 0.08(3)
C26 0.136(9) 0.072(7) 0.061(6) -0.023(5) -0.025(7) 0.064(7)
C27 0.13(2) 0.088(16) 0.051(14) -0.015(12) -0.045(15) 0.086(17)
C34 0.048(6) 0.088(8) 0.174(13) 0.082(9) 0.000(7) 0.019(6)
C35 0.072(4) 0.105(5) 0.073(4) 0.011(4) -0.003(3) 0.050(4)
C36 0.097(16) 0.14(2) 0.14(2) -0.010(17) 0.018(15) 0.085(16)
C37 0.15(2) 0.14(2) 0.16(2) 0.085(19) -0.003(19) 0.09(2)
C39 0.048(6) 0.088(8) 0.174(13) 0.082(9) 0.000(7) 0.019(6)
C40 0.067(14) 0.089(15) 0.128(18) 0.025(14) 0.016(12) 0.007(12)
C41 0.078(6) 0.073(6) 0.067(5) -0.008(4) 0.018(4) 0.030(5)
C42 0.100(16) 0.092(15) 0.081(14) 0.022(11) 0.010(12) 0.043(13)
C43 0.078(14) 0.114(17) 0.060(12) 0.009(12) -0.009(10) 0.014(13)
C44 0.076(13) 0.122(16) 0.061(11) 0.040(11) 0.014(9) 0.062(12)
C45 0.048(6) 0.088(8) 0.174(13) 0.082(9) 0.000(7) 0.019(6)
C46 0.061(13) 0.14(2) 0.15(2) 0.100(17) 0.041(13) 0.050(13)
C47 0.170(11) 0.065(6) 0.101(7) -0.025(5) 0.008(7) 0.019(6)
C48 0.170(11) 0.065(6) 0.101(7) -0.025(5) 0.008(7) 0.019(6)
C49 0.170(11) 0.065(6) 0.101(7) -0.025(5) 0.008(7) 0.019(6)
C50 0.170(11) 0.065(6) 0.101(7) -0.025(5) 0.008(7) 0.019(6)
C51 0.170(11) 0.065(6) 0.101(7) -0.025(5) 0.008(7) 0.019(6)
C52 0.170(11) 0.065(6) 0.101(7) -0.025(5) 0.008(7) 0.019(6)
C53 0.078(6) 0.073(6) 0.067(5) -0.008(4) 0.018(4) 0.030(5)
C54 0.078(6) 0.073(6) 0.067(5) -0.008(4) 0.018(4) 0.030(5)
C55 0.091(7) 0.080(7) 0.111(7) 0.018(6) -0.001(6) 0.039(6)
C56 0.078(6) 0.073(6) 0.067(5) -0.008(4) 0.018(4) 0.030(5)
C57 0.078(6) 0.073(6) 0.067(5) -0.008(4) 0.018(4) 0.030(5)
C33 0.078(6) 0.073(6) 0.067(5) -0.008(4) 0.018(4) 0.030(5)
C59 0.072(4) 0.105(5) 0.073(4) 0.011(4) -0.003(3) 0.050(4)
C60 0.072(4) 0.105(5) 0.073(4) 0.011(4) -0.003(3) 0.050(4)
C61 0.072(4) 0.105(5) 0.073(4) 0.011(4) -0.003(3) 0.050(4)
C62 0.072(4) 0.105(5) 0.073(4) 0.011(4) -0.003(3) 0.050(4)
C63 0.072(4) 0.105(5) 0.073(4) 0.011(4) -0.003(3) 0.050(4)
C64 0.072(4) 0.105(5) 0.073(4) 0.011(4) -0.003(3) 0.050(4)
C65 0.072(4) 0.105(5) 0.073(4) 0.011(4) -0.003(3) 0.050(4)
C66 0.101(17) 0.21(3) 0.101(17) -0.027(17) -0.021(15) 0.11(2)
C67 0.080(15) 0.101(16) 0.091(15) -0.004(12) -0.035(12) 0.041(12)
C68 0.107(17) 0.082(13) 0.048(11) -0.005(9) -0.017(11) 0.054(12)
C69 0.114(18) 0.15(2) 0.101(18) -0.043(16) -0.067(16) 0.090(17)
C70 0.103(18) 0.14(2) 0.099(17) 0.007(15) 0.007(14) 0.053(16)
C71 0.086(7) 0.072(6) 0.092(7) -0.025(5) -0.009(5) 0.024(5)
C72 0.086(7) 0.072(6) 0.092(7) -0.025(5) -0.009(5) 0.024(5)
C73 0.086(7) 0.072(6) 0.092(7) -0.025(5) -0.009(5) 0.024(5)
C74 0.086(7) 0.072(6) 0.092(7) -0.025(5) -0.009(5) 0.024(5)
C75 0.086(7) 0.072(6) 0.092(7) -0.025(5) -0.009(5) 0.024(5)
C76 0.086(7) 0.072(6) 0.092(7) -0.025(5) -0.009(5) 0.024(5)
C77 0.072(7) 0.109(8) 0.108(7) 0.012(6) -0.006(6) 0.047(6)
C78 0.072(7) 0.109(8) 0.108(7) 0.012(6) -0.006(6) 0.047(6)
C79 0.072(7) 0.109(8) 0.108(7) 0.012(6) -0.006(6) 0.047(6)
C80 0.072(7) 0.109(8) 0.108(7) 0.012(6) -0.006(6) 0.047(6)
C81 0.072(7) 0.109(8) 0.108(7) 0.012(6) -0.006(6) 0.047(6)
C82 0.072(7) 0.109(8) 0.108(7) 0.012(6) -0.006(6) 0.047(6)
C83 0.091(7) 0.080(7) 0.111(7) 0.018(6) -0.001(6) 0.039(6)
C84 0.091(7) 0.080(7) 0.111(7) 0.018(6) -0.001(6) 0.039(6)
C85 0.076(14) 0.103(16) 0.093(15) 0.041(13) 0.010(11) 0.049(13)
C86 0.091(7) 0.080(7) 0.111(7) 0.018(6) -0.001(6) 0.039(6)
C87 0.091(7) 0.080(7) 0.111(7) 0.018(6) -0.001(6) 0.039(6)
C88 0.091(7) 0.080(7) 0.111(7) 0.018(6) -0.001(6) 0.039(6)
C89 0.126(9) 0.084(6) 0.087(7) -0.027(5) -0.016(6) 0.029(6)
C90 0.126(9) 0.084(6) 0.087(7) -0.027(5) -0.016(6) 0.029(6)
C91 0.126(9) 0.084(6) 0.087(7) -0.027(5) -0.016(6) 0.029(6)
C92 0.126(9) 0.084(6) 0.087(7) -0.027(5) -0.016(6) 0.029(6)
C93 0.126(9) 0.084(6) 0.087(7) -0.027(5) -0.016(6) 0.029(6)
C94 0.126(9) 0.084(6) 0.087(7) -0.027(5) -0.016(6) 0.029(6)
C95 0.097(16) 0.088(14) 0.095(15) 0.025(12) -0.004(12) 0.054(13)
C96 0.062(10) 0.095(11) 0.092(10) 0.009(9) -0.020(8) 0.030(8)
C97 0.062(10) 0.095(11) 0.092(10) 0.009(9) -0.020(8) 0.030(8)
C98 0.099(12) 0.094(13) 0.145(16) 0.030(11) -0.020(11) 0.035(10)
C99 0.099(12) 0.094(13) 0.145(16) 0.030(11) -0.020(11) 0.035(10)
C100 0.119(18) 0.116(18) 0.095(15) 0.035(13) -0.041(14) 0.067(15)
C101 0.062(12) 0.087(14) 0.084(13) 0.030(11) 0.004(10) 0.025(11)
C102 0.11(2) 0.16(3) 0.20(3) 0.07(2) -0.08(2) 0.031(19)
C103 0.12(2) 0.079(15) 0.117(18) 0.046(13) 0.019(15) 0.045(15)
C104 0.071(14) 0.122(18) 0.091(14) 0.049(13) -0.011(11) 0.051(14)
C105 0.099(13) 0.098(12) 0.088(11) -0.006(9) -0.024(9) 0.064(10)
C106 0.099(13) 0.098(12) 0.088(11) -0.006(9) -0.024(9) 0.064(10)
C107 0.133(11) 0.081(8) 0.082(8) -0.014(7) -0.012(8) 0.051(8)
C108 0.133(11) 0.081(8) 0.082(8) -0.014(7) -0.012(8) 0.051(8)
C109 0.123(18) 0.084(15) 0.068(13) -0.038(12) 0.024(13) 0.024(14)
C110 0.107(16) 0.068(13) 0.093(15) -0.033(12) -0.036(12) 0.056(13)
C111 0.17(2) 0.082(16) 0.099(17) -0.003(13) 0.027(17) 0.066(17)
C112 0.133(11) 0.081(8) 0.082(8) -0.014(7) -0.012(8) 0.051(8)

loop_
_atom_type_symbol
_atom_type_description
_atom_type_scat_dispersion_real
_atom_type_scat_dispersion_imag
_atom_type_scat_source
C C 0.0181 0.0091 'International Tables Vol C Tables 4.2.6.8 and 6.1.1.4'
O O 0.0492 0.0322 'International Tables Vol C Tables 4.2.6.8 and 6.1.1.4'
Cu Cu -1.9646 0.5888 'International Tables Vol C Tables 4.2.6.8 and 6.1.1.4'
N N 0.0311 0.0180 'International Tables Vol C Tables 4.2.6.8 and 6.1.1.4'
H H 0.0000 0.0000 'International Tables Vol C Tables 4.2.6.8 and 6.1.1.4'
Cs Cs -0.7457 7.9052 'International Tables Vol C Tables 4.2.6.8 and 6.1.1.4'

loop_
_geom_angle_atom_site_label_1
_geom_angle_atom_site_label_2
_geom_angle_atom_site_label_3
_geom_angle
_geom_angle_site_symmetry_1
_geom_angle_site_symmetry_3
O11 Cu1 O8 169.4(7) . .
O11 Cu1 O3 89.0(6) . .
O8 Cu1 O3 89.9(7) . .
O11 Cu1 O12 90.8(5) . .
O8 Cu1 O12 88.7(6) . .
O3 Cu1 O12 172.0(6) . .
O11 Cu1 O20 92.8(7) . .
O8 Cu1 O20 97.8(6) . .
O3 Cu1 O20 93.9(6) . .
O12 Cu1 O20 94.1(7) . .
O11 Cu1 Cu2 84.1(5) . .
O8 Cu1 Cu2 85.3(4) . .
O3 Cu1 Cu2 87.4(4) . .
O12 Cu1 Cu2 84.6(5) . .
O20 Cu1 Cu2 176.6(5) . .
O4 Cu2 O7 84.3(5) . .
O4 Cu2 O6 163.4(7) . .
O7 Cu2 O6 91.7(5) . .
O4 Cu2 O1 93.1(5) . .
O7 Cu2 O1 168.8(6) . .
O6 Cu2 O1 87.7(5) . .
O4 Cu2 O21 94.2(6) . .
O7 Cu2 O21 104.2(6) . .
O6 Cu2 O21 102.4(8) . .
O1 Cu2 O21 86.8(6) . .
O4 Cu2 Cu1 81.6(4) . .
O7 Cu2 Cu1 85.4(5) . .
O6 Cu2 Cu1 82.0(6) . .
O1 Cu2 Cu1 83.5(4) . .
O21 Cu2 Cu1 169.2(5) . .
O17 Cu3 O2 167.5(7) . .
O17 Cu3 O13 91.1(6) . .
O2 Cu3 O13 87.6(6) . .
O17 Cu3 O9 87.0(6) . .
O2 Cu3 O9 92.3(6) . .
O13 Cu3 O9 170.1(7) . .
O17 Cu3 O18 89.1(8) . .
O2 Cu3 O18 103.2(8) . .
O13 Cu3 O18 85.0(8) . .
O9 Cu3 O18 104.7(8) . .
O17 Cu3 Cu4 81.4(6) . .
O2 Cu3 Cu4 86.1(5) . .
O13 Cu3 Cu4 86.5(5) . .
O9 Cu3 Cu4 83.6(5) . .
O18 Cu3 Cu4 167.1(6) . .
O10 Cu4 O16 167.9(8) . .
O10 Cu4 O14 87.6(6) . .
O16 Cu4 O14 90.5(5) . .
O10 Cu4 O5 91.0(6) . .
O16 Cu4 O5 88.4(6) . .
O14 Cu4 O5 168.5(6) . .
O10 Cu4 O15 97.1(8) . .
O16 Cu4 O15 95.0(7) . .
O14 Cu4 O15 96.7(7) . .
O5 Cu4 O15 94.8(7) . .
O10 Cu4 Cu3 82.6(7) . .
O16 Cu4 Cu3 85.3(5) . .
O14 Cu4 Cu3 85.7(5) . .
O5 Cu4 Cu3 82.9(4) . .
O15 Cu4 Cu3 177.6(6) . .
C27 O1 Cu2 120.7(12) . .
C5 O2 Cu3 121.8(14) . .
C16 O3 Cu1 117.2(11) . .
C16 O4 Cu2 124.5(12) . .
C5 O5 Cu4 118.3(13) . .
C25 O6 Cu2 129.1(19) . .
C26 O7 Cu2 116.2(14) . .
C27 O8 Cu1 122.2(13) . .
C13 O9 Cu3 120.0(14) . .
C1 O10 Cu4 123.6(15) 5_666 .
C26 O11 Cu1 124.0(17) . .
C25 O12 Cu1 129.2(19) . .
C1 O13 Cu3 117.5(14) 5_666 .
C4 O14 Cu4 120.7(16) . .
C13 O16 Cu4 122.5(14) . .
C4 O17 Cu3 127.5(16) . .
CS11 O18 Cu3 140(3) . .
C3 C2 C28 120.0 . .
C9 C3 C2 120.0 . .
C9 C3 C5 126.4(16) . .
C2 C3 C5 112.3(16) . .
C10 C9 C3 120.0 . .
C9 C10 C19 120.0 . .
C28 C19 C10 120.0 . .
C28 C19 C104 122.5(13) . .
C10 C19 C104 117.5(13) . .
C19 C28 C2 120.0 . .
C29 C22 C58 120.0 . .
C29 C22 C80 123.4(14) . .
C58 C22 C80 116.2(14) . .
C22 C29 C30 120.0 . .
C31 C30 C29 120.0 . .
C30 C31 C32 120.0 . .
C30 C31 C1 120.1(18) . .
C32 C31 C1 119.9(18) . .
C58 C32 C31 120.0 . .
C32 C58 C22 120.0 . .
O13 C1 O10 127.4(19) 5_656 5_656
O13 C1 C31 117(2) 5_656 .
O10 C1 C31 116(2) 5_656 .
O14 C4 O17 121(3) . .
O14 C4 C59 117(2) . .
O17 C4 C59 122(2) . .
O2 C5 O5 127(2) . .
O2 C5 C3 127(2) . .
O5 C5 C3 105(2) . .
CS21 O21 Cu2 120(3) . .
C17 C8 C21 124(2) . .
C12 C11 C15 119.9(14) . .
C12 C11 C86 122.6(18) . .
C15 C11 C86 117.5(16) . .
C11 C12 C23 118.2(19) . .
O16 C13 O9 124(2) . .
O16 C13 C53 121.8(19) . .
O9 C13 C53 113.0(19) . .
C23 C14 C20 119(2) . .
C23 C14 C26 116(2) . .
C20 C14 C26 125(2) . .
C20 C15 C11 117.7(16) . .
O4 C16 O3 124.5(15) . .
O4 C16 C107 121(2) . .
O3 C16 C107 113(2) . .
C84 C17 C8 115.7(19) . .
C84 C17 C115 118.1(16) . .
C8 C17 C115 105.1(16) . .
C84 C17 C82 99.9(14) . .
C8 C17 C82 111.2(18) . .
C115 C17 C82 106.5(14) . .
C96 C18 C124 122.2(16) . .
C96 C18 C120 108(2) . .
C124 C18 C120 110.4(18) . .
C96 C18 C106 102.1(13) . .
C124 C18 C106 110.5(14) . .
C120 C18 C106 101.5(19) . .
C14 C20 C15 120.5(18) . .
C8 C21 C113 122(3) . .
C8 C21 C24 107.6(12) . .
C113 C21 C24 121.0(14) . .
C14 C23 C12 124(2) . .
C114 C24 C21 109.4(13) . .
O12 C25 C71 126(3) . .
O12 C25 O6 112(3) . .
C71 C25 O6 122(3) . .
O11 C26 O7 128(2) . .
O11 C26 C14 121(3) . .
O7 C26 C14 109(2) . .
O1 C27 O8 126.0(16) . .
O1 C27 C68 110(2) . .
O8 C27 C68 124(2) . .
C39 C34 C45 99.9(14) . .
C39 C34 C132 114(2) . .
C45 C34 C132 113(2) . .
C39 C34 C128 111(3) . .
C45 C34 C128 110(2) . .
C132 C34 C128 107.9(12) . .
C40 C35 C65 124.5(18) . .
C40 C35 C36 113.9(14) . .
C65 C35 C36 121.1(16) . .
C37 C36 C35 130(2) . .
C36 C37 C38 111(2) . .
C44 C38 C39 114.5(18) . .
C44 C38 C37 122.3(18) . .
C39 C38 C37 120.6(19) . .
C38 C39 C40 122.2(19) . .
C38 C39 C34 108.7(17) . .
C40 C39 C34 129(2) . .
C35 C40 C39 121.0(18) . .
C42 C41 C46 120.0 . .
C42 C41 C56 117(6) . 17
C46 C41 C56 123(6) . 17
C41 C42 C43 120.0 . .
C44 C43 C42 120.0 . .
C38 C44 C43 136.1(12) . .
C38 C44 C45 103.9(12) . .
C43 C44 C45 120.0 . .
C46 C45 C44 120.0 . .
C46 C45 C34 126.9(11) . .
C44 C45 C34 112.9(10) . .
C45 C46 C41 120.0 . .
C48 C47 C52 120.0 . .
C48 C47 C135 122.7(15) . .
C52 C47 C135 114.8(15) . .
C47 C48 C49 120.0 . .
C48 C49 C50 120.0 . .
C48 C49 C62 122(6) . 5_666
C50 C49 C62 118(6) . 5_666
C49 C50 C51 120.0 . .
C52 C51 C50 120.0 . .
C51 C52 C47 120.0 . .
C51 C52 C90 134.9(11) . .
C47 C52 C90 104.8(11) . .
C54 C53 C33 120.0 . .
C54 C53 C13 122.8(12) . .
C33 C53 C13 116.9(12) . .
C53 C54 C55 120.0 . .
C56 C55 C54 120.0 . .
C55 C56 C57 120.0 . .
C55 C56 C41 121.6(9) . 17_545
C57 C56 C41 117.7(9) . 17_545
C56 C57 C33 120.0 . .
C57 C33 C53 120.0 . .
C60 C59 C64 120.0 . .
C60 C59 C4 115.9(13) . .
C64 C59 C4 123.4(13) . .
C59 C60 C61 120.0 . .
C60 C61 C62 120.0 . .
C63 C62 C61 120.0 . .
C63 C62 C49 117(3) . 5_656
C61 C62 C49 122(3) . 5_656
C62 C63 C64 120.0 . .
C63 C64 C59 120.0 . .
C66 C65 C70 120.0 . .
C66 C65 C35 118.8(12) . .
C70 C65 C35 120.3(12) . .
C67 C66 C65 120.0 . .
C66 C67 C68 120.0 . .
C67 C68 C69 120.0 . .
C67 C68 C27 131.4(16) . .
C69 C68 C27 108.6(16) . .
C68 C69 C70 120.0 . .
C69 C70 C65 120.0 . .
C25 C71 C72 117.3(18) . .
C25 C71 C76 122.5(18) . .
C72 C71 C76 120.0 . .
C71 C72 C73 120.0 . .
C74 C73 C72 120.0 . .
C73 C74 C75 120.0 . .
C73 C74 C100 122(6) . 17_545
C75 C74 C100 118(6) . 17_545
C76 C75 C74 120.0 . .
C75 C76 C71 120.0 . .
C78 C77 C82 120.0 . .
C78 C77 C83 133.5(11) . .
C82 C77 C83 106.2(11) . .
C79 C78 C77 120.0 . .
C78 C79 C80 120.0 . .
C81 C80 C79 120.0 . .
C81 C80 C22 119.4(12) . .
C79 C80 C22 120.6(12) . .
C80 C81 C82 120.0 . .
C81 C82 C77 120.0 . .
C81 C82 C17 129.4(12) . .
C77 C82 C17 110.5(11) . .
C84 C83 C88 120.0 . .
C84 C83 C77 111.6(11) . .
C88 C83 C77 128.4(11) . .
C85 C84 C83 120.0 . .
C85 C84 C17 128.6(12) . .
C83 C84 C17 111.3(12) . .
C84 C85 C86 120.0 . .
C85 C86 C87 120.0 . .
C85 C86 C11 119.9(13) . .
C87 C86 C11 119.1(13) . .
C88 C87 C86 120.0 . .
C87 C88 C83 120.0 . .
C90 C89 C94 120.0 . .
C90 C89 C135 110.9(16) . .
C94 C89 C135 128.1(16) . .
C91 C90 C89 120.0 . .
C91 C90 C52 126.8(11) . .
C89 C90 C52 113.0(11) . .
C90 C91 C92 120.0 . .
C91 C92 C93 120.0 . .
C94 C93 C92 120.0 . .
C94 C93 C110 119.7(12) . .
C92 C93 C110 119.6(12) . .
C93 C94 C89 120.0 . .
C96 C95 C100 120.0 . .
C97 C96 C95 120.0 . .
C97 C96 C18 112.8(12) . .
C95 C96 C18 127.1(13) . .
C96 C97 C98 120.0 . .
C96 C97 C101 109.6(11) . .
C98 C97 C101 130.4(11) . .
C99 C98 C97 120.0 . .
C98 C99 C100 120.0 . .
C99 C100 C95 120.0 . .
C99 C100 C74 118(4) . 17
C95 C100 C74 120(3) . 17
C102 C101 C106 120.0 . .
C102 C101 C97 132.8(12) . .
C106 C101 C97 106.3(12) . .
C103 C102 C101 120.0 . .
C102 C103 C104 120.0 . .
C105 C104 C103 120.0 . .
C105 C104 C19 119.5(12) . .
C103 C104 C19 120.1(12) . .
C104 C105 C106 120.0 . .
C105 C106 C101 120.0 . .
C105 C106 C18 130.7(11) . .
C101 C106 C18 109.0(11) . .
C108 C107 C112 120.0 . .
C108 C107 C16 118.4(15) . .
C112 C107 C16 121.6(15) . .
C109 C108 C107 120.0 . .
C108 C109 C110 120.0 . .
C111 C110 C109 120.0 . .
C111 C110 C93 118.5(13) . .
C109 C110 C93 121.2(13) . .
C110 C111 C112 120.0 . .
C111 C112 C107 120.0 . .
C116 C115 C17 115.1(16) . .
C115 C116 C118 94.3(19) . .
C115 C116 C117 130(2) . .
C118 C116 C117 115(2) . .
C119 C118 C116 120.6(16) . .
C18 C120 C121 136(3) . .
C122 C121 C120 110(2) . .
C122 C121 C123 120.4(15) . .
C120 C121 C123 120.0(15) . .
C149 C123 C121 122.0(16) . .
C125 C124 C18 116.9(17) . .
C126 C125 C124 114(2) . .
C126 C125 C127 122(3) . .
C124 C125 C127 114(3) . .
C133 C132 C34 144(2) . .
C132 C133 C134 88.0(9) . .
C132 C133 C147 122.4(16) . .
C134 C133 C147 138(4) . .
C136 C135 C139 104(3) . .
C136 C135 C89 123(3) . .
C139 C135 C89 103(3) . .
C136 C135 C47 120(3) . .
C139 C135 C47 111(3) . .
C89 C135 C47 94.9(19) . .
C137 C136 C135 111(2) . .
C136 C137 C141 109.1(11) . .
C136 C137 C138 108.9(13) . .
C141 C137 C138 108.5(13) . .
C137 C138 C148 107.9(13) . .
C135 C139 C140 101(3) . .
C142 C140 C139 144(3) . .
C142 C140 C143 106.2(10) . .
C139 C140 C143 106.2(12) . .
C140 C142 C146 107.6(11) . .
CS12 NS1 CS11 121.9(15) . .
CS12 NS1 CS13 119.0(14) . .
CS11 NS1 CS13 118.7(14) . .
O18 CS11 NS1 153(5) . .
C129 C128 C34 120(3) . .
C128 C129 C131 144(3) . .
C128 C129 C130 95(3) . .
C131 C129 C130 121.4(15) . .
O21 CS21 NS2 145(6) . .
CS23 NS2 CS22 118.8(19) . .
CS23 NS2 CS21 116.8(17) . .
CS22 NS2 CS21 116.8(17) . .

loop_
_geom_bond_atom_site_label_1
_geom_bond_atom_site_label_2
_geom_bond_distance
_geom_bond_site_symmetry_2
Cu1 O11 1.909(13) .
Cu1 O8 1.917(16) .
Cu1 O3 1.932(12) .
Cu1 O12 1.973(13) .
Cu1 O20 2.128(17) .
Cu1 Cu2 2.610(3) .
Cu2 O4 1.927(13) .
Cu2 O7 1.982(14) .
Cu2 O6 1.977(16) .
Cu2 O1 1.996(13) .
Cu2 O21 2.19(2) .
Cu3 O17 1.939(16) .
Cu3 O2 1.941(15) .
Cu3 O13 1.981(16) .
Cu3 O9 2.056(15) .
Cu3 O18 2.12(2) .
Cu3 Cu4 2.583(4) .
Cu4 O10 1.919(17) .
Cu4 O16 1.959(15) .
Cu4 O14 1.984(11) .
Cu4 O5 1.999(12) .
Cu4 O15 2.189(13) .
O1 C27 1.26(3) .
O2 C5 1.17(3) .
O3 C16 1.33(3) .
O4 C16 1.26(3) .
O5 C5 1.34(3) .
O6 C25 1.37(3) .
O7 C26 1.32(3) .
O8 C27 1.28(3) .
O9 C13 1.29(2) .
O10 C1 1.26(3) 5_666
O11 C26 1.23(3) .
O12 C25 1.26(3) .
O13 C1 1.23(3) 5_666
O14 C4 1.23(2) .
O16 C13 1.23(2) .
O17 C4 1.28(2) .
O18 CS11 1.19(3) .
C2 C3 1.3900 .
C2 C28 1.3900 .
C3 C9 1.3900 .
C3 C5 1.57(2) .
C9 C10 1.3900 .
C10 C19 1.3900 .
C19 C28 1.3900 .
C19 C104 1.488(10) .
C22 C29 1.3900 .
C22 C58 1.3900 .
C22 C80 1.515(10) .
C29 C30 1.3900 .
C30 C31 1.3900 .
C31 C32 1.3900 .
C31 C1 1.52(2) .
C32 C58 1.3900 .
C1 O13 1.23(3) 5_656
C1 O10 1.26(3) 5_656
C4 C59 1.48(3) .
O21 CS21 1.15(4) .
C8 C17 1.529(13) .
C8 C21 1.532(13) .
C11 C12 1.34(3) .
C11 C15 1.44(3) .
C11 C86 1.519(11) .
C12 C23 1.43(3) .
C13 C53 1.44(2) .
C14 C23 1.30(3) .
C14 C20 1.40(3) .
C14 C26 1.50(3) .
C15 C20 1.43(2) .
C16 C107 1.525(12) .
C17 C84 1.47(2) .
C17 C115 1.549(12) .
C17 C82 1.61(2) .
C18 C96 1.39(2) .
C18 C124 1.529(12) .
C18 C120 1.540(13) .
C18 C106 1.58(2) .
C21 C113 1.541(13) .
C21 C24 1.555(13) .
C24 C114 1.517(13) .
C25 C71 1.31(4) .
C27 C68 1.487(19) .
C34 C39 1.47(3) .
C34 C45 1.52(2) .
C34 C132 1.534(13) .
C34 C128 1.544(13) .
C35 C40 1.36(3) .
C35 C65 1.539(12) .
C35 C36 1.62(3) .
C36 C37 1.19(2) .
C37 C38 1.60(3) .
C38 C44 1.38(2) .
C38 C39 1.38(3) .
C39 C40 1.39(3) .
C41 C42 1.3900 .
C41 C46 1.3900 .
C41 C56 1.52(15) 17
C42 C43 1.3900 .
C43 C44 1.3900 .
C44 C45 1.3900 .
C45 C46 1.3900 .
C47 C48 1.3900 .
C47 C52 1.3900 .
C47 C135 1.65(4) .
C48 C49 1.3900 .
C49 C50 1.3900 .
C49 C62 1.46(16) 5_666
C50 C51 1.3900 .
C51 C52 1.3900 .
C52 C90 1.507(13) .
C53 C54 1.3900 .
C53 C33 1.3900 .
C54 C55 1.3900 .
C55 C56 1.3900 .
C56 C57 1.3900 .
C56 C41 1.515(13) 17_545
C57 C33 1.3900 .
C59 C60 1.3900 .
C59 C64 1.3900 .
C60 C61 1.3900 .
C61 C62 1.3900 .
C62 C63 1.3900 .
C62 C49 1.46(16) 5_656
C63 C64 1.3900 .
C65 C66 1.3900 .
C65 C70 1.3900 .
C66 C67 1.3900 .
C67 C68 1.3900 .
C68 C69 1.3900 .
C69 C70 1.3900 .
C71 C72 1.3900 .
C71 C76 1.3900 .
C72 C73 1.3900 .
C73 C74 1.3900 .
C74 C75 1.3900 .
C74 C100 1.53(9) 17_545
C75 C76 1.3900 .
C77 C78 1.3900 .
C77 C82 1.3900 .
C77 C83 1.458(13) .
C78 C79 1.3900 .
C79 C80 1.3900 .
C80 C81 1.3900 .
C81 C82 1.3900 .
C83 C84 1.3900 .
C83 C88 1.3900 .
C84 C85 1.3900 .
C85 C86 1.3900 .
C86 C87 1.3900 .
C87 C88 1.3900 .
C89 C90 1.3900 .
C89 C94 1.3900 .
C89 C135 1.62(4) .
C90 C91 1.3900 .
C91 C92 1.3900 .
C92 C93 1.3900 .
C93 C94 1.3900 .
C93 C110 1.453(14) .
C95 C96 1.3900 .
C95 C100 1.3900 .
C96 C97 1.3900 .
C97 C98 1.3900 .
C97 C101 1.459(13) .
C98 C99 1.3900 .
C99 C100 1.3900 .
C100 C74 1.53(16) 17
C101 C102 1.3900 .
C101 C106 1.3900 .
C102 C103 1.3900 .
C103 C104 1.3900 .
C104 C105 1.3900 .
C105 C106 1.3900 .
C107 C108 1.3900 .
C107 C112 1.3900 .
C108 C109 1.3900 .
C109 C110 1.3900 .
C110 C111 1.3900 .
C111 C112 1.3900 .
C115 C116 1.544(13) .
C116 C118 1.555(14) .
C116 C117 1.557(13) .
C118 C119 1.547(14) .
C120 C121 1.546(13) .
C121 C122 1.544(13) .
C121 C123 1.554(13) .
C123 C149 1.535(13) .
C124 C125 1.525(13) .
C125 C126 1.526(14) .
C125 C127 1.542(14) .
C132 C133 1.521(14) .
C133 C134 1.530(14) .
C133 C147 1.548(13) .
C135 C136 1.533(14) .
C135 C139 1.538(14) .
C136 C137 1.531(13) .
C137 C141 1.534(13) .
C137 C138 1.542(14) .
C138 C148 1.553(14) .
C139 C140 1.553(14) .
C140 C142 1.546(13) .
C140 C143 1.566(13) .
C142 C146 1.546(13) .
NS1 CS12 1.208(12) .
NS1 CS11 1.212(12) .
NS1 CS13 1.226(12) .
C128 C129 1.523(14) .
C129 C131 1.540(14) .
C129 C130 1.552(14) .
CS21 NS2 1.223(12) .
NS2 CS23 1.212(12) .
NS2 CS22 1.219(13) .
